data_1568400
loop_
_publ_author_name
'Silvia Guti\'errez-Tarri\~no'
'Javier Espino'
'Francisco Luna-Giles'
'Ana B. Rodr\'iguez'
'Jos'e A. Pariente'
'Emilio Vi\~nuelas-Zah\'inos'

_publ_section_title
;
 Synthesis, Characterization and Antiproliferative Evaluation of Pt(II)
 and Pd(II) Complexes with a Thiazine-Pyridine Derivative Ligand
;
_journal_name_full Pharmaceuticals
_journal_page_first 395
_journal_paper_doi 10.3390/ph14050395
_journal_volume 14
_journal_year 2021
_chemical_formula_moiety 'C9 H11 Cl2 N3 Pd S, C2 H6 O'
_chemical_formula_sum 'C11 H17 Cl2 N3 O Pd S'
_chemical_formula_weight 416.63
_space_group_crystal_system monoclinic
_space_group_IT_number 14
_space_group_name_Hall '-P 2ybc'
_space_group_name_H-M_alt 'P 1 21/c 1'
_atom_sites_solution_hydrogens mixed
_audit_creation_date 2015-05-28T13:18:21-00:00
_audit_creation_method 'WinGX routine CIF_UPDATE'
_cell_angle_alpha 90
_cell_angle_beta 109.575(2)
_cell_angle_gamma 90
_cell_formula_units_Z 4
_cell_length_a 12.6048(4)
_cell_length_b 9.0445(3)
_cell_length_c 13.8167(5)
_cell_measurement_reflns_used 1938
_cell_measurement_temperature 100(2)
_cell_measurement_theta_max 30.29
_cell_measurement_theta_min 2.74
_cell_volume 1484.12(9)
_computing_cell_refinement 'BRUKER APEX2'
_computing_data_collection 'BRUKER APEX2'
_computing_structure_refinement 'SHELXL-2014 (Sheldrick, 2014)'
_diffrn_ambient_temperature 100(2)
_diffrn_measured_fraction_theta_full 1
_diffrn_measured_fraction_theta_max 0.999
_diffrn_measurement_device_type 'Bruker Kappa APEXII CCD'
_diffrn_measurement_method 'omega and phi scans'
_diffrn_radiation_monochromator graphite
_diffrn_radiation_type MoK\a
_diffrn_radiation_wavelength 0.71073
_diffrn_reflns_av_R_equivalents 0.051
_diffrn_reflns_Laue_measured_fraction_full 1
_diffrn_reflns_Laue_measured_fraction_max 0.999
_diffrn_reflns_limit_h_max 19
_diffrn_reflns_limit_h_min -19
_diffrn_reflns_limit_k_max 13
_diffrn_reflns_limit_k_min -13
_diffrn_reflns_limit_l_max 21
_diffrn_reflns_limit_l_min -21
_diffrn_reflns_number 41947
_diffrn_reflns_point_group_measured_fraction_full 1
_diffrn_reflns_point_group_measured_fraction_max 0.999
_diffrn_reflns_theta_full 25.242
_diffrn_reflns_theta_max 33.139
_diffrn_reflns_theta_min 1.715
_exptl_absorpt_coefficient_mu 1.746
_exptl_absorpt_correction_T_max 0.7256
_exptl_absorpt_correction_T_min 0.5853
_exptl_absorpt_correction_type empirical
_exptl_absorpt_process_details 'SADABS (Sheldrick, 2014)'
_exptl_crystal_colour Orange
_exptl_crystal_density_diffrn 1.865
_exptl_crystal_description prism
_exptl_crystal_F_000 832
_exptl_crystal_size_max 0.36
_exptl_crystal_size_mid 0.33
_exptl_crystal_size_min 0.14
_refine_diff_density_max 0.545
_refine_diff_density_min -1.034
_refine_diff_density_rms 0.121
_refine_ls_extinction_method none
_refine_ls_goodness_of_fit_ref 1.021
_refine_ls_hydrogen_treatment mixed
_refine_ls_matrix_type full
_refine_ls_number_parameters 181
_refine_ls_number_reflns 5649
_refine_ls_number_restraints 0
_refine_ls_restrained_S_all 1.021
_refine_ls_R_factor_all 0.0376
_refine_ls_R_factor_gt 0.0273
_refine_ls_shift/su_max 0.001
_refine_ls_shift/su_mean 0
_refine_ls_structure_factor_coef Fsqd
_refine_ls_weighting_details 'w=1/[\s^2^(Fo^2^)+(0.0186P)^2^+0.9557P] where P=(Fo^2^+2Fc^2^)/3'
_refine_ls_weighting_scheme calc
_refine_ls_wR_factor_gt 0.0513
_refine_ls_wR_factor_ref 0.0545
_reflns_number_gt 4746
_reflns_number_total 5649
_reflns_threshold_expression 'I > 2\s(I)'
_cod_data_source_file PdPyTz.cif
_cod_data_source_block al03eza1n
_cod_original_sg_symbol_H-M 'P 21/c'
_cod_database_code 1568400

loop_
_symmetry_equiv_pos_as_xyz
'x, y, z'
'-x, y+1/2, -z+1/2'
'-x, -y, -z'
'x, -y-1/2, z-1/2'

loop_
_atom_site_label
_atom_site_type_symbol
_atom_site_fract_x
_atom_site_fract_y
_atom_site_fract_z
_atom_site_U_iso_or_equiv
_atom_site_adp_type
_atom_site_occupancy
_atom_site_calc_flag
_atom_site_disorder_assembly
_atom_site_disorder_group
C8 C 0.55026(15) 0.6408(2) 0.36465(14) 0.0141(3) Uani 1 d . .
H8 H 0.6184 0.659 0.3514 0.017 Uiso 1 calc . .
C10 C 0.13623(16) 1.3077(2) 0.22535(14) 0.0166(4) Uani 1 d . .
H10A H 0.1878 1.2274 0.2209 0.02 Uiso 1 calc . .
H10B H 0.1617 1.4003 0.2019 0.02 Uiso 1 calc . .
C11 C 0.01918(18) 1.2722(3) 0.15613(16) 0.0303(5) Uani 1 d . .
H11A H -0.0038 1.1762 0.1754 0.045 Uiso 1 calc . .
H11B H 0.0176 1.2684 0.0848 0.045 Uiso 1 calc . .
H11C H -0.0328 1.3489 0.163 0.045 Uiso 1 calc . .
O O 0.14155(12) 1.32441(15) 0.33045(10) 0.0148(3) Uani 1 d . .
H0 H 0.2243(18) 0.499(2) 0.4034(17) 0.015(6) Uiso 1 d . .
C1 C 0.23674(14) 0.62659(18) 0.51319(13) 0.0090(3) Uani 1 d . .
C2 C 0.26588(15) 0.7966(2) 0.65060(13) 0.0126(3) Uani 1 d . .
H2A H 0.2885 0.9013 0.665 0.015 Uiso 1 calc . .
H2B H 0.318 0.7353 0.7055 0.015 Uiso 1 calc . .
C3 C 0.14617(15) 0.7765(2) 0.65124(14) 0.0142(3) Uani 1 d . .
H3A H 0.1387 0.825 0.7129 0.017 Uiso 1 calc . .
H3B H 0.0928 0.8247 0.5898 0.017 Uiso 1 calc . .
C4 C 0.11650(16) 0.6141(2) 0.65156(14) 0.0151(3) Uani 1 d . .
H4A H 0.034 0.6047 0.6347 0.018 Uiso 1 calc . .
H4B H 0.1529 0.5741 0.7216 0.018 Uiso 1 calc . .
C5 C 0.35554(14) 0.59389(19) 0.40654(12) 0.0095(3) Uani 1 d . .
C6 C 0.40185(15) 0.47736(19) 0.36714(13) 0.0116(3) Uani 1 d . .
H6 H 0.3675 0.3825 0.3567 0.014 Uiso 1 calc . .
C7 C 0.49808(15) 0.5032(2) 0.34389(14) 0.0146(3) Uani 1 d . .
H7 H 0.5289 0.4274 0.3137 0.018 Uiso 1 calc . .
C9 C 0.50110(14) 0.7500(2) 0.40473(13) 0.0122(3) Uani 1 d . .
H9 H 0.5372 0.8434 0.4204 0.015 Uiso 1 calc . .
N1 N 0.27453(12) 0.75380(16) 0.55078(11) 0.0097(3) Uani 1 d . .
N2 N 0.25691(13) 0.56928(17) 0.42836(11) 0.0102(3) Uani 1 d . .
N3 N 0.40296(12) 0.72860(16) 0.42261(10) 0.0093(3) Uani 1 d . .
S1 S 0.15979(4) 0.50359(5) 0.56087(3) 0.01237(8) Uani 1 d . .
Cl1 Cl 0.37117(4) 1.05667(5) 0.35363(3) 0.01462(9) Uani 1 d . .
Cl2 Cl 0.21661(4) 1.08243(5) 0.50171(4) 0.01704(9) Uani 1 d . .
Pd Pd 0.32083(2) 0.89831(2) 0.46124(2) 0.00856(4) Uani 1 d . .
H1W H 0.159(2) 1.254(3) 0.3612(18) 0.021(6) Uiso 1 d . .

loop_
_atom_site_aniso_label
_atom_site_aniso_U_11
_atom_site_aniso_U_22
_atom_site_aniso_U_33
_atom_site_aniso_U_23
_atom_site_aniso_U_13
_atom_site_aniso_U_12
C8 0.0111(8) 0.0184(9) 0.0137(8) 0.0019(7) 0.0053(7) 0.0035(7)
C10 0.0197(9) 0.0168(9) 0.0141(8) -0.0020(7) 0.0068(8) -0.0003(7)
C11 0.0195(10) 0.0488(15) 0.0187(10) -0.0119(10) 0.0012(9) 0.0051(10)
O 0.0206(7) 0.0122(6) 0.0115(6) -0.0009(5) 0.0054(5) -0.0007(5)
C1 0.0091(7) 0.0103(7) 0.0074(7) 0.0018(6) 0.0027(6) 0.0016(6)
C2 0.0153(8) 0.0150(8) 0.0081(7) -0.0025(6) 0.0048(7) -0.0011(7)
C3 0.0158(9) 0.0174(9) 0.0111(8) -0.0016(7) 0.0067(7) 0.0012(7)
C4 0.0162(9) 0.0183(9) 0.0145(8) -0.0028(7) 0.0101(7) -0.0028(7)
C5 0.0089(7) 0.0128(7) 0.0060(7) 0.0008(6) 0.0014(6) 0.0009(6)
C6 0.0132(8) 0.0116(8) 0.0092(7) -0.0004(6) 0.0028(7) 0.0022(6)
C7 0.0155(9) 0.0168(9) 0.0111(8) 0.0010(6) 0.0038(7) 0.0062(7)
C9 0.0107(8) 0.0150(8) 0.0107(8) 0.0020(6) 0.0032(7) 0.0002(6)
N1 0.0110(7) 0.0104(6) 0.0080(6) -0.0011(5) 0.0037(5) 0.0000(5)
N2 0.0122(7) 0.0095(7) 0.0093(7) -0.0031(5) 0.0043(6) -0.0022(5)
N3 0.0110(7) 0.0106(6) 0.0061(6) 0.0006(5) 0.0026(5) 0.0006(5)
S1 0.0151(2) 0.01090(19) 0.0137(2) -0.00030(15) 0.00829(17) -0.00168(15)
Cl1 0.0208(2) 0.01168(18) 0.0140(2) 0.00252(15) 0.00940(18) -0.00018(16)
Cl2 0.0239(2) 0.01129(19) 0.0209(2) 0.00110(16) 0.01405(19) 0.00381(16)
Pd 0.01078(6) 0.00761(6) 0.00822(6) -0.00059(4) 0.00440(5) -0.00042(5)

loop_
_atom_type_symbol
_atom_type_description
_atom_type_scat_dispersion_real
_atom_type_scat_dispersion_imag
_atom_type_scat_source
C C 0.0033 0.0016 'International Tables Vol C Tables 4.2.6.8 and 6.1.1.4'
H H 0 0 'International Tables Vol C Tables 4.2.6.8 and 6.1.1.4'
N N 0.0061 0.0033 'International Tables Vol C Tables 4.2.6.8 and 6.1.1.4'
S S 0.1246 0.1234 'International Tables Vol C Tables 4.2.6.8 and 6.1.1.4'
Cl Cl 0.1484 0.1585 'International Tables Vol C Tables 4.2.6.8 and 6.1.1.4'
Pd Pd -0.9988 1.0072 'International Tables Vol C Tables 4.2.6.8 and 6.1.1.4'
O O 0.0106 0.006 'International Tables Vol C Tables 4.2.6.8 and 6.1.1.4'

loop_
_geom_angle_atom_site_label_1
_geom_angle_atom_site_label_2
_geom_angle_atom_site_label_3
_geom_angle
_geom_angle_site_symmetry_1
_geom_angle_site_symmetry_3
C9 C8 C7 118.62(16) . .
O C10 C11 111.68(16) . .
N1 C1 N2 122.00(15) . .
N1 C1 S1 126.56(13) . .
N2 C1 S1 111.41(12) . .
N1 C2 C3 111.03(14) . .
C4 C3 C2 111.19(15) . .
C3 C4 S1 113.47(12) . .
N3 C5 N2 119.33(15) . .
N3 C5 C6 121.79(15) . .
N2 C5 C6 118.87(15) . .
C7 C6 C5 118.57(16) . .
C6 C7 C8 119.79(17) . .
N3 C9 C8 122.18(17) . .
C1 N1 C2 118.69(14) . .
C1 N1 Pd 118.44(11) . .
C2 N1 Pd 122.17(11) . .
C1 N2 C5 123.76(15) . .
C5 N3 C9 118.88(15) . .
C5 N3 Pd 119.60(11) . .
C9 N3 Pd 121.32(12) . .
C1 S1 C4 104.02(8) . .
N1 Pd N3 87.07(6) . .
N1 Pd Cl1 177.70(4) . .
N3 Pd Cl1 91.46(4) . .
N1 Pd Cl2 90.79(4) . .
N3 Pd Cl2 176.22(4) . .
Cl1 Pd Cl2 90.577(16) . .

loop_
_geom_bond_atom_site_label_1
_geom_bond_atom_site_label_2
_geom_bond_distance
_geom_bond_site_symmetry_2
C8 C9 1.377(2) .
C8 C7 1.392(3) .
C10 O 1.439(2) .
C10 C11 1.500(3) .
C1 N1 1.286(2) .
C1 N2 1.381(2) .
C1 S1 1.7438(17) .
C2 N1 1.471(2) .
C2 C3 1.523(2) .
C3 C4 1.516(3) .
C4 S1 1.8236(18) .
C5 N3 1.342(2) .
C5 N2 1.392(2) .
C5 C6 1.400(2) .
C6 C7 1.375(2) .
C9 N3 1.354(2) .
N1 Pd 2.0158(14) .
N3 Pd 2.0206(14) .
Cl1 Pd 2.3015(4) .
Cl2 Pd 2.3029(4) .
